data_1554315
loop_
_publ_author_name
'Santalla, Hugo'
'Garrido, F\'atima'
'G\'omez, Generosa'
'Fall, Yagamare'

_publ_section_title
;
 A more reliable synthesis of a Gemini vitamin D analog, a potentially
 effective chemotherapeutic agent for the treatment of colorectal
 carcinomas
;
_journal_issue 13
_journal_name_full 'Organic Chemistry Frontiers'
_journal_page_first 2016
_journal_paper_doi 10.1039/C8QO00338F
_journal_volume 5
_journal_year 2018
_chemical_formula_sum 'C20 H40.5 O3.25 Si'
_chemical_formula_weight 361.11
_space_group_crystal_system monoclinic
_space_group_IT_number 4
_space_group_name_Hall 'P 2yb'
_space_group_name_H-M_alt 'P 1 21 1'
_atom_sites_solution_hydrogens mixed
_audit_creation_method SHELXL-2014/7
_audit_update_record
;
2018-03-27 deposited with the CCDC.
2018-05-10 downloaded from the CCDC.
;
_cell_angle_alpha 90
_cell_angle_beta 92.798(4)
_cell_angle_gamma 90
_cell_formula_units_Z 8
_cell_length_a 7.3563(12)
_cell_length_b 46.699(7)
_cell_length_c 12.909(2)
_cell_measurement_reflns_used 9362
_cell_measurement_temperature 100(2)
_cell_measurement_theta_max 24.47
_cell_measurement_theta_min 2.62
_cell_volume 4429.4(12)
_computing_cell_refinement 'Bruker SAINT'
_computing_data_collection 'Bruker APEX3'
_computing_data_reduction 'Bruker SAINT'
_computing_structure_refinement 'SHELXL-2014/7 (Sheldrick, 2014)'
_diffrn_ambient_temperature 100(2)
_diffrn_measured_fraction_theta_full 0.886
_diffrn_measured_fraction_theta_max 0.886
_diffrn_measurement_device_type 'Bruker D8 Venture Photon 100 CMOS'
_diffrn_measurement_method '\f and \w scans'
_diffrn_radiation_type MoK\a
_diffrn_radiation_wavelength 0.71073
_diffrn_reflns_av_R_equivalents 0.0860
_diffrn_reflns_av_unetI/netI 0.1921
_diffrn_reflns_Laue_measured_fraction_full 0.886
_diffrn_reflns_Laue_measured_fraction_max 0.886
_diffrn_reflns_limit_h_max 6
_diffrn_reflns_limit_h_min -8
_diffrn_reflns_limit_k_max 55
_diffrn_reflns_limit_k_min -54
_diffrn_reflns_limit_l_max 15
_diffrn_reflns_limit_l_min -13
_diffrn_reflns_number 25433
_diffrn_reflns_point_group_measured_fraction_full 0.719
_diffrn_reflns_point_group_measured_fraction_max 0.719
_diffrn_reflns_theta_full 24.987
_diffrn_reflns_theta_max 24.987
_diffrn_reflns_theta_min 2.353
_exptl_absorpt_coefficient_mu 0.121
_exptl_absorpt_correction_T_max 0.7451
_exptl_absorpt_correction_T_min 0.6090
_exptl_absorpt_correction_type multi-scan
_exptl_absorpt_process_details 'SADABS-2016/2 (Bruker AXS Inc.)'
_exptl_crystal_colour colourless
_exptl_crystal_density_diffrn 1.083
_exptl_crystal_density_method 'not measured'
_exptl_crystal_description plate
_exptl_crystal_F_000 1604
_exptl_crystal_size_max 0.264
_exptl_crystal_size_mid 0.067
_exptl_crystal_size_min 0.016
_refine_diff_density_max 1.252
_refine_diff_density_min -0.829
_refine_diff_density_rms 0.116
_refine_ls_abs_structure_details
; 
 Flack x determined using 1725 quotients [(I+)-(I-)]/[(I+)+(I-)] 
 (Parsons, Flack and Wagner, Acta Cryst. B69 (2013) 249-259). 
;
_refine_ls_abs_structure_Flack 0.17(16)
_refine_ls_extinction_coef 0.0028(6)
_refine_ls_extinction_expression Fc^*^=kFc[1+0.001xFc^2^\l^3^/sin(2\q)]^-1/4^
_refine_ls_extinction_method 'SHELXL-2014/7 (Sheldrick 2014'
_refine_ls_goodness_of_fit_ref 1.088
_refine_ls_hydrogen_treatment constr
_refine_ls_matrix_type full
_refine_ls_number_parameters 395
_refine_ls_number_reflns 11205
_refine_ls_number_restraints 1
_refine_ls_restrained_S_all 1.088
_refine_ls_R_factor_all 0.2634
_refine_ls_R_factor_gt 0.1846
_refine_ls_shift/su_max 0.000
_refine_ls_shift/su_mean 0.000
_refine_ls_structure_factor_coef Fsqd
_refine_ls_weighting_details 'w=1/[\s^2^(Fo^2^)+91.2210P] where P=(Fo^2^+2Fc^2^)/3'
_refine_ls_weighting_scheme calc
_refine_ls_wR_factor_gt 0.3663
_refine_ls_wR_factor_ref 0.4018
_reflns_Friedel_coverage 0.600
_reflns_Friedel_fraction_full 0.546
_reflns_Friedel_fraction_max 0.546
_reflns_number_gt 6410
_reflns_number_total 11205
_reflns_threshold_expression 'I > 2\s(I)'
_cod_data_source_file c8qo00338f2.cif
_cod_data_source_block 32010301_0m
_cod_original_cell_volume 4429.6(12)
_cod_original_sg_symbol_H-M 'P 21'
_cod_original_formula_sum 'C20 H40.50 O3.25 Si'
_cod_database_code 1554315
_shelx_shelxl_version_number 2014/7
_shelx_space_group_comment
; 
The symmetry employed for this shelxl refinement is uniquely defined 
by the following loop, which should always be used as a source of 
symmetry information in preference to the above space-group names. 
They are only intended as comments. 
;
_shelx_estimated_absorpt_t_min 0.969
_shelx_estimated_absorpt_t_max 0.998

loop_
_space_group_symop_operation_xyz
'x, y, z'
'-x, y+1/2, -z'

loop_
_atom_site_label
_atom_site_type_symbol
_atom_site_fract_x
_atom_site_fract_y
_atom_site_fract_z
_atom_site_U_iso_or_equiv
_atom_site_adp_type
_atom_site_occupancy
_atom_site_site_symmetry_order
_atom_site_calc_flag
_atom_site_refinement_flags_posn
_atom_site_refinement_flags_adp
Si1C Si 0.4102(11) 0.66316(15) 0.4657(6) 0.043(2) Uiso 1 1 d . .
Si1D Si 0.2962(10) 0.31508(14) 0.4139(6) 0.0355(18) Uiso 1 1 d . .
Si1B Si 0.9865(11) 0.68400(15) 0.9465(6) 0.047(2) Uiso 1 1 d . .
Si1A Si 0.6828(15) 0.3087(2) 0.9258(9) 0.081(3) Uiso 1 1 d . .
O1B O 0.903(2) 0.6536(3) 0.9050(12) 0.037(4) Uiso 1 1 d . .
O3D O -0.541(2) 0.4950(3) 0.4754(13) 0.040(4) Uiso 1 1 d . .
H3D H -0.5502 0.4880 0.5348 0.060 Uiso 1 1 calc R U
O2D O -0.221(2) 0.4598(3) 0.1808(13) 0.039(4) Uiso 1 1 d . .
H2D H -0.1260 0.4516 0.1628 0.059 Uiso 1 1 calc R U
O1A O 0.666(2) 0.3395(3) 0.8744(12) 0.033(4) Uiso 1 1 d . .
O3A O -0.020(2) 0.4986(3) 0.8783(13) 0.035(4) Uiso 1 1 d . .
H3A H -0.0538 0.4953 0.9383 0.053 Uiso 1 1 calc R U
O3C O 0.688(2) 0.4850(3) 0.0017(13) 0.036(4) Uiso 1 1 d . .
H3C H 0.8003 0.4843 -0.0059 0.055 Uiso 1 1 calc R U
O1D O 0.196(2) 0.3440(3) 0.3585(13) 0.047(5) Uiso 1 1 d . .
O1C O 0.344(3) 0.6350(4) 0.4006(14) 0.053(5) Uiso 1 1 d . .
O2C O 0.116(2) 0.5280(3) 0.0617(13) 0.036(4) Uiso 1 1 d . .
H2C H 0.1557 0.5112 0.0581 0.054 Uiso 1 1 calc R U
O2A O 0.509(2) 0.4736(4) 0.6758(14) 0.050(5) Uiso 1 1 d . .
H2A H 0.5293 0.4776 0.6139 0.075 Uiso 1 1 calc R U
C14C C 0.339(4) 0.5842(6) 0.374(2) 0.050 Uiso 1 1 d . U
H14C H 0.2765 0.5672 0.4033 0.060 Uiso 1 1 calc R U
O1S O 0.036(3) 0.4992(4) 0.2430(17) 0.072(6) Uiso 1 1 d G .
H1SA H 0.0730 0.4815 0.2463 0.108 Uiso 1 1 d G U
H1SB H -0.0052 0.5042 0.3022 0.108 Uiso 1 1 d G U
O2B O 0.725(3) 0.5178(3) 0.7410(14) 0.050 Uiso 1 1 d . U
H2B H 0.7328 0.5019 0.7110 0.075 Uiso 1 1 calc R U
O3B O 1.109(2) 0.5097(4) 0.4442(14) 0.051(5) Uiso 1 1 d . .
H3B H 1.1009 0.4920 0.4545 0.076 Uiso 1 1 calc R U
C14A C 0.673(4) 0.3913(5) 0.896(2) 0.050 Uiso 1 1 d . U
H14A H 0.7676 0.4061 0.9131 0.060 Uiso 1 1 calc R U
C13A C 0.564(4) 0.4027(6) 0.799(2) 0.050 Uiso 1 1 d . U
C13D C -0.020(3) 0.3994(5) 0.3029(18) 0.031(6) Uiso 1 1 d . .
C17D C -0.079(3) 0.4274(4) 0.3592(17) 0.026(6) Uiso 1 1 d . .
H17D H -0.0059 0.4437 0.3328 0.031 Uiso 1 1 calc R U
C23D C -0.521(3) 0.4721(5) 0.4011(19) 0.038(6) Uiso 1 1 d . .
H23C H -0.5616 0.4787 0.3309 0.046 Uiso 1 1 calc R U
H23D H -0.5967 0.4555 0.4196 0.046 Uiso 1 1 calc R U
C21B C 0.704(4) 0.5393(5) 0.668(2) 0.050 Uiso 1 1 d . U
H21E H 0.6142 0.5533 0.6914 0.060 Uiso 1 1 calc R U
H21F H 0.6538 0.5308 0.6020 0.060 Uiso 1 1 calc R U
C11C C 0.003(4) 0.6094(5) 0.2876(19) 0.041(7) Uiso 1 1 d . .
H11A H 0.0525 0.6267 0.2548 0.049 Uiso 1 1 calc R U
H11B H -0.1311 0.6098 0.2765 0.049 Uiso 1 1 calc R U
C21A C 0.357(3) 0.4533(5) 0.6786(18) 0.033(6) Uiso 1 1 d . .
H21G H 0.3838 0.4361 0.6368 0.040 Uiso 1 1 calc R U
H21H H 0.2449 0.4623 0.6480 0.040 Uiso 1 1 calc R U
C13C C 0.295(3) 0.5817(5) 0.2512(18) 0.034(6) Uiso 1 1 d . .
C23C C 0.633(3) 0.5138(4) 0.0147(18) 0.027(6) Uiso 1 1 d . .
H23A H 0.5655 0.5207 -0.0487 0.033 Uiso 1 1 calc R U
H23B H 0.7413 0.5262 0.0274 0.033 Uiso 1 1 calc R U
C12D C 0.016(4) 0.4009(5) 0.186(2) 0.050 Uiso 1 1 d . U
H12C H 0.0820 0.4189 0.1717 0.060 Uiso 1 1 calc R U
H12D H -0.1010 0.4012 0.1453 0.060 Uiso 1 1 calc R U
C15D C 0.123(4) 0.3991(5) 0.476(2) 0.042(7) Uiso 1 1 d . .
H15C H 0.0756 0.3810 0.5043 0.050 Uiso 1 1 calc R U
H15D H 0.2335 0.4048 0.5182 0.050 Uiso 1 1 calc R U
C14D C 0.164(4) 0.3959(6) 0.361(2) 0.050 Uiso 1 1 d . U
H14D H 0.2350 0.4134 0.3437 0.060 Uiso 1 1 calc R U
C17C C 0.386(4) 0.5526(6) 0.231(2) 0.050 Uiso 1 1 d . U
H17C H 0.3079 0.5372 0.2595 0.060 Uiso 1 1 calc R U
C16D C -0.019(4) 0.4224(5) 0.476(2) 0.046(7) Uiso 1 1 d . .
H16C H 0.0318 0.4402 0.5075 0.055 Uiso 1 1 calc R U
H16D H -0.1247 0.4163 0.5158 0.055 Uiso 1 1 calc R U
C15C C 0.540(3) 0.5764(5) 0.3871(19) 0.036(6) Uiso 1 1 d . .
H15A H 0.5693 0.5678 0.4560 0.043 Uiso 1 1 calc R U
H15B H 0.6181 0.5934 0.3782 0.043 Uiso 1 1 calc R U
C18A C 0.420(4) 0.3814(5) 0.767(2) 0.044(7) Uiso 1 1 d . .
H18J H 0.4740 0.3623 0.7630 0.065 Uiso 1 1 calc R U
H18K H 0.3652 0.3867 0.6988 0.065 Uiso 1 1 calc R U
H18L H 0.3256 0.3813 0.8180 0.065 Uiso 1 1 calc R U
C17B C 0.950(4) 0.5695(5) 0.747(2) 0.050 Uiso 1 1 d . U
H17B H 0.9663 0.5538 0.7999 0.060 Uiso 1 1 calc R U
C17A C 0.488(4) 0.4298(5) 0.851(2) 0.038(6) Uiso 1 1 d . .
H17A H 0.5890 0.4441 0.8581 0.046 Uiso 1 1 calc R U
C22A C 0.262(4) 0.4718(5) 0.846(2) 0.050 Uiso 1 1 d . U
H22G H 0.3140 0.4889 0.8129 0.060 Uiso 1 1 calc R U
H22H H 0.3032 0.4715 0.9197 0.060 Uiso 1 1 calc R U
C8C C 0.259(4) 0.6087(5) 0.429(2) 0.050 Uiso 1 1 d . U
H8C H 0.2818 0.6058 0.5052 0.060 Uiso 1 1 calc R U
C20D C -0.285(3) 0.4354(4) 0.3448(18) 0.030(6) Uiso 1 1 d . .
H20D H -0.3604 0.4198 0.3740 0.036 Uiso 1 1 calc R U
C13B C 0.841(4) 0.5931(5) 0.795(2) 0.050 Uiso 1 1 d . U
C22C C 0.511(3) 0.5153(4) 0.1073(17) 0.027(6) Uiso 1 1 d . .
H22A H 0.5849 0.5110 0.1717 0.032 Uiso 1 1 calc R U
H22B H 0.4150 0.5005 0.0992 0.032 Uiso 1 1 calc R U
C16C C 0.564(3) 0.5543(5) 0.2989(18) 0.032(6) Uiso 1 1 d . .
H16A H 0.6651 0.5601 0.2561 0.038 Uiso 1 1 calc R U
H16B H 0.5927 0.5352 0.3290 0.038 Uiso 1 1 calc R U
C9A C 0.909(4) 0.3668(6) 0.801(2) 0.052(8) Uiso 1 1 d . .
H9AA H 1.0068 0.3803 0.8227 0.062 Uiso 1 1 calc R U
H9AB H 0.9644 0.3481 0.7850 0.062 Uiso 1 1 calc R U
C8B C 0.941(4) 0.6266(5) 0.953(2) 0.039(7) Uiso 1 1 d . .
H8B H 1.0442 0.6292 1.0059 0.046 Uiso 1 1 calc R U
C20C C 0.422(4) 0.5451(5) 0.117(2) 0.050 Uiso 1 1 d . U
H20C H 0.5134 0.5593 0.0946 0.060 Uiso 1 1 calc R U
C18C C 0.387(4) 0.6062(5) 0.196(2) 0.050 Uiso 1 1 d . U
H18A H 0.3449 0.6245 0.2234 0.075 Uiso 1 1 calc R U
H18B H 0.3557 0.6051 0.1216 0.075 Uiso 1 1 calc R U
H18C H 0.5191 0.6047 0.2081 0.075 Uiso 1 1 calc R U
C14B C 0.992(4) 0.6032(5) 0.878(2) 0.041(7) Uiso 1 1 d . .
H14B H 1.0208 0.5861 0.9225 0.049 Uiso 1 1 calc R U
C12C C 0.080(4) 0.5820(5) 0.235(2) 0.050 Uiso 1 1 d . U
H12A H 0.0458 0.5821 0.1596 0.060 Uiso 1 1 calc R U
H12B H 0.0286 0.5646 0.2656 0.060 Uiso 1 1 calc R U
C23A C 0.050(4) 0.4730(5) 0.835(2) 0.050 Uiso 1 1 d . U
H23G H 0.0097 0.4718 0.7612 0.060 Uiso 1 1 calc R U
H23H H -0.0009 0.4563 0.8713 0.060 Uiso 1 1 calc R U
C9C C 0.053(4) 0.6101(6) 0.406(2) 0.050 Uiso 1 1 d . U
H9CA H 0.0052 0.6279 0.4360 0.060 Uiso 1 1 calc R U
H9CB H -0.0051 0.5936 0.4396 0.060 Uiso 1 1 calc R U
C26B C 0.911(3) 0.7111(5) 0.8478(19) 0.035(6) Uiso 1 1 d . .
C12A C 0.707(4) 0.4065(5) 0.723(2) 0.051(8) Uiso 1 1 d . .
H12G H 0.7937 0.4215 0.7475 0.062 Uiso 1 1 calc R U
H12H H 0.6500 0.4128 0.6554 0.062 Uiso 1 1 calc R U
C9B C 0.772(3) 0.6170(5) 1.0087(19) 0.036(6) Uiso 1 1 d . .
H9BA H 0.8053 0.6010 1.0562 0.044 Uiso 1 1 calc R U
H9BB H 0.7285 0.6331 1.0510 0.044 Uiso 1 1 calc R U
C29B C 0.701(4) 0.7101(6) 0.833(2) 0.056(8) Uiso 1 1 d . .
H29G H 0.6639 0.6916 0.8028 0.084 Uiso 1 1 calc R U
H29H H 0.6598 0.7255 0.7853 0.084 Uiso 1 1 calc R U
H29I H 0.6463 0.7127 0.8996 0.084 Uiso 1 1 calc R U
C8D C 0.287(4) 0.3702(6) 0.333(2) 0.054(8) Uiso 1 1 d . .
H8D H 0.4070 0.3715 0.3719 0.065 Uiso 1 1 calc R U
C18B C 0.782(4) 0.6161(5) 0.719(2) 0.050 Uiso 1 1 d . U
H18G H 0.8616 0.6160 0.6604 0.075 Uiso 1 1 calc R U
H18H H 0.7890 0.6348 0.7534 0.075 Uiso 1 1 calc R U
H18I H 0.6562 0.6124 0.6939 0.075 Uiso 1 1 calc R U
C20A C 0.326(3) 0.4442(5) 0.7909(18) 0.031(6) Uiso 1 1 d . .
H20A H 0.2225 0.4303 0.7889 0.037 Uiso 1 1 calc R U
C15B C 1.161(4) 0.6085(5) 0.817(2) 0.050 Uiso 1 1 d . U
H15E H 1.2734 0.6066 0.8620 0.060 Uiso 1 1 calc R U
H15F H 1.1577 0.6277 0.7846 0.060 Uiso 1 1 calc R U
C29D C -0.052(4) 0.2898(5) 0.394(2) 0.047(7) Uiso 1 1 d . .
H29D H -0.1046 0.3082 0.3727 0.071 Uiso 1 1 calc R U
H29E H -0.1452 0.2781 0.4260 0.071 Uiso 1 1 calc R U
H29F H -0.0089 0.2798 0.3333 0.071 Uiso 1 1 calc R U
C21C C 0.258(3) 0.5477(5) 0.0397(19) 0.036(6) Uiso 1 1 d . .
H21A H 0.2095 0.5675 0.0416 0.044 Uiso 1 1 calc R U
H21B H 0.2981 0.5441 -0.0312 0.044 Uiso 1 1 calc R U
C22B C 1.027(3) 0.5351(5) 0.6011(18) 0.034(6) Uiso 1 1 d . .
H22E H 1.1441 0.5453 0.5955 0.041 Uiso 1 1 calc R U
H22F H 1.0473 0.5187 0.6487 0.041 Uiso 1 1 calc R U
C15A C 0.533(4) 0.3932(5) 0.984(2) 0.047(7) Uiso 1 1 d . .
H15G H 0.4463 0.3769 0.9801 0.056 Uiso 1 1 calc R U
H15H H 0.5958 0.3935 1.0534 0.056 Uiso 1 1 calc R U
C24A C 0.765(4) 0.3112(6) 1.068(2) 0.054(8) Uiso 1 1 d . .
H24J H 0.8986 0.3110 1.0735 0.080 Uiso 1 1 calc R U
H24K H 0.7181 0.2949 1.1065 0.080 Uiso 1 1 calc R U
H24L H 0.7213 0.3291 1.0981 0.080 Uiso 1 1 calc R U
C20B C 0.882(4) 0.5557(6) 0.645(2) 0.050 Uiso 1 1 d . U
H20B H 0.8537 0.5711 0.5925 0.060 Uiso 1 1 calc R U
C26D C 0.110(3) 0.2947(4) 0.4736(18) 0.031(6) Uiso 1 1 d . .
C11B C 0.617(4) 0.6073(5) 0.933(2) 0.050 Uiso 1 1 d . U
H11E H 0.5143 0.6007 0.9736 0.060 Uiso 1 1 calc R U
H11F H 0.5750 0.6240 0.8912 0.060 Uiso 1 1 calc R U
C29C C 0.108(4) 0.6940(5) 0.390(2) 0.047(7) Uiso 1 1 d . .
H29A H 0.0745 0.6751 0.3621 0.071 Uiso 1 1 calc R U
H29B H 0.0620 0.7088 0.3418 0.071 Uiso 1 1 calc R U
H29C H 0.0544 0.6966 0.4573 0.071 Uiso 1 1 calc R U
C28C C 0.370(4) 0.7223(6) 0.464(2) 0.067(9) Uiso 1 1 d . .
H28A H 0.3307 0.7202 0.5356 0.100 Uiso 1 1 calc R U
H28B H 0.3098 0.7391 0.4324 0.100 Uiso 1 1 calc R U
H28C H 0.5018 0.7249 0.4656 0.100 Uiso 1 1 calc R U
C22D C -0.315(4) 0.4632(5) 0.403(2) 0.050 Uiso 1 1 d . U
H22C H -0.2441 0.4787 0.3712 0.060 Uiso 1 1 calc R U
H22D H -0.2687 0.4610 0.4758 0.060 Uiso 1 1 calc R U
C11D C 0.132(4) 0.3748(5) 0.153(2) 0.050 Uiso 1 1 d . U
H11C H 0.0588 0.3572 0.1607 0.060 Uiso 1 1 calc R U
H11D H 0.1559 0.3768 0.0785 0.060 Uiso 1 1 calc R U
C21D C -0.339(4) 0.4395(5) 0.224(2) 0.043(7) Uiso 1 1 d . .
H21C H -0.3293 0.4210 0.1871 0.052 Uiso 1 1 calc R U
H21D H -0.4665 0.4462 0.2149 0.052 Uiso 1 1 calc R U
C12B C 0.670(4) 0.5833(5) 0.860(2) 0.050 Uiso 1 1 d . U
H12E H 0.5654 0.5787 0.8121 0.060 Uiso 1 1 calc R U
H12F H 0.7019 0.5659 0.9010 0.060 Uiso 1 1 calc R U
C8A C 0.774(4) 0.3634(5) 0.887(2) 0.050 Uiso 1 1 d . U
H8A H 0.8481 0.3608 0.9534 0.060 Uiso 1 1 calc R U
C24D C 0.473(3) 0.3256(5) 0.5104(19) 0.038(6) Uiso 1 1 d . .
H24D H 0.5820 0.3314 0.4754 0.057 Uiso 1 1 calc R U
H24E H 0.5017 0.3094 0.5565 0.057 Uiso 1 1 calc R U
H24F H 0.4290 0.3417 0.5511 0.057 Uiso 1 1 calc R U
C11A C 0.809(5) 0.3778(6) 0.709(3) 0.072(10) Uiso 1 1 d . .
H11G H 0.7194 0.3632 0.6843 0.086 Uiso 1 1 calc R U
H11H H 0.8959 0.3804 0.6531 0.086 Uiso 1 1 calc R U
C27C C 0.382(4) 0.6974(6) 0.291(2) 0.064(9) Uiso 1 1 d . .
H27A H 0.5132 0.7009 0.2925 0.096 Uiso 1 1 calc R U
H27B H 0.3180 0.7129 0.2534 0.096 Uiso 1 1 calc R U
H27C H 0.3546 0.6791 0.2565 0.096 Uiso 1 1 calc R U
C9D C 0.315(3) 0.3710(5) 0.2146(19) 0.038(6) Uiso 1 1 d . .
H9DA H 0.3967 0.3871 0.1989 0.046 Uiso 1 1 calc R U
H9DB H 0.3734 0.3530 0.1932 0.046 Uiso 1 1 calc R U
C23B C 0.959(4) 0.5245(6) 0.495(2) 0.050(8) Uiso 1 1 d . .
H23E H 0.8558 0.5112 0.5023 0.060 Uiso 1 1 calc R U
H23F H 0.9157 0.5409 0.4518 0.060 Uiso 1 1 calc R U
C18D C -0.150(3) 0.3739(5) 0.3174(19) 0.037(6) Uiso 1 1 d . .
H18D H -0.1847 0.3731 0.3897 0.055 Uiso 1 1 calc R U
H18E H -0.0884 0.3560 0.3000 0.055 Uiso 1 1 calc R U
H18F H -0.2591 0.3762 0.2717 0.055 Uiso 1 1 calc R U
C24B C 1.241(4) 0.6809(5) 0.956(2) 0.050 Uiso 1 1 d . U
H24G H 1.2756 0.6619 0.9831 0.075 Uiso 1 1 calc R U
H24H H 1.2919 0.6957 1.0026 0.075 Uiso 1 1 calc R U
H24I H 1.2890 0.6833 0.8869 0.075 Uiso 1 1 calc R U
C16A C 0.437(4) 0.4212(5) 0.960(2) 0.050 Uiso 1 1 d . U
H16G H 0.4770 0.4360 1.0114 0.060 Uiso 1 1 calc R U
H16H H 0.3033 0.4188 0.9631 0.060 Uiso 1 1 calc R U
C16B C 1.145(4) 0.5842(5) 0.735(2) 0.050 Uiso 1 1 d . U
H16E H 1.2437 0.5700 0.7468 0.060 Uiso 1 1 calc R U
H16F H 1.1530 0.5922 0.6642 0.060 Uiso 1 1 calc R U
C28D C 0.175(4) 0.2661(5) 0.510(2) 0.047(7) Uiso 1 1 d . .
H28D H 0.2599 0.2584 0.4613 0.070 Uiso 1 1 calc R U
H28E H 0.0711 0.2531 0.5149 0.070 Uiso 1 1 calc R U
H28F H 0.2371 0.2681 0.5788 0.070 Uiso 1 1 calc R U
C27D C 0.028(4) 0.3125(6) 0.561(2) 0.057(8) Uiso 1 1 d . .
H27D H 0.1172 0.3142 0.6190 0.085 Uiso 1 1 calc R U
H27E H -0.0817 0.3029 0.5837 0.085 Uiso 1 1 calc R U
H27F H -0.0044 0.3316 0.5342 0.085 Uiso 1 1 calc R U
C25D C 0.404(4) 0.2931(6) 0.312(2) 0.058(8) Uiso 1 1 d . .
H25D H 0.3255 0.2932 0.2486 0.087 Uiso 1 1 calc R U
H25E H 0.4204 0.2734 0.3369 0.087 Uiso 1 1 calc R U
H25F H 0.5228 0.3013 0.2975 0.087 Uiso 1 1 calc R U
C26C C 0.318(4) 0.6962(6) 0.403(2) 0.053(8) Uiso 1 1 d . .
C24C C 0.661(4) 0.6638(6) 0.476(2) 0.065(9) Uiso 1 1 d . .
H24A H 0.7069 0.6441 0.4786 0.097 Uiso 1 1 calc R U
H24B H 0.7015 0.6740 0.5392 0.097 Uiso 1 1 calc R U
H24C H 0.7065 0.6736 0.4154 0.097 Uiso 1 1 calc R U
C27A C 0.339(5) 0.3107(7) 0.977(3) 0.093(12) Uiso 1 1 d . .
H27J H 0.3696 0.3079 1.0511 0.139 Uiso 1 1 calc R U
H27K H 0.2108 0.3058 0.9621 0.139 Uiso 1 1 calc R U
H27L H 0.3601 0.3307 0.9583 0.139 Uiso 1 1 calc R U
C28B C 0.978(4) 0.7048(5) 0.740(2) 0.053(8) Uiso 1 1 d . .
H28G H 1.1114 0.7059 0.7418 0.080 Uiso 1 1 calc R U
H28H H 0.9271 0.7189 0.6903 0.080 Uiso 1 1 calc R U
H28I H 0.9393 0.6855 0.7182 0.080 Uiso 1 1 calc R U
C25C C 0.315(4) 0.6594(6) 0.603(2) 0.050 Uiso 1 1 d . U
H25A H 0.2595 0.6405 0.6095 0.075 Uiso 1 1 calc R U
H25B H 0.2237 0.6743 0.6124 0.075 Uiso 1 1 calc R U
H25C H 0.4149 0.6616 0.6554 0.075 Uiso 1 1 calc R U
C27B C 0.960(4) 0.7410(6) 0.882(2) 0.071(10) Uiso 1 1 d . .
H27G H 0.9077 0.7448 0.9495 0.106 Uiso 1 1 calc R U
H27H H 0.9109 0.7548 0.8310 0.106 Uiso 1 1 calc R U
H27I H 1.0924 0.7428 0.8893 0.106 Uiso 1 1 calc R U
C29A C 0.496(5) 0.2585(7) 0.948(3) 0.097(12) Uiso 1 1 d . .
H29J H 0.6004 0.2509 0.9118 0.145 Uiso 1 1 calc R U
H29K H 0.3880 0.2469 0.9292 0.145 Uiso 1 1 calc R U
H29L H 0.5219 0.2576 1.0227 0.145 Uiso 1 1 calc R U
C25B C 0.898(5) 0.6917(7) 1.079(2) 0.078(10) Uiso 1 1 d . .
H25G H 0.7678 0.6962 1.0719 0.118 Uiso 1 1 calc R U
H25H H 0.9640 0.7080 1.1102 0.118 Uiso 1 1 calc R U
H25I H 0.9162 0.6748 1.1235 0.118 Uiso 1 1 calc R U
C25A C 0.849(4) 0.2838(5) 0.850(2) 0.050 Uiso 1 1 d . U
H25J H 0.8108 0.2837 0.7758 0.075 Uiso 1 1 calc R U
H25K H 0.8436 0.2643 0.8770 0.075 Uiso 1 1 calc R U
H25L H 0.9732 0.2911 0.8584 0.075 Uiso 1 1 calc R U
C26A C 0.460(5) 0.2911(7) 0.913(3) 0.084(11) Uiso 1 1 d . .
C28A C 0.421(6) 0.2877(8) 0.789(3) 0.109(14) Uiso 1 1 d . .
H28J H 0.4137 0.3067 0.7572 0.163 Uiso 1 1 calc R U
H28K H 0.3059 0.2776 0.7757 0.163 Uiso 1 1 calc R U
H28L H 0.5203 0.2768 0.7600 0.163 Uiso 1 1 calc R U

loop_
_atom_type_symbol
_atom_type_description
_atom_type_scat_dispersion_real
_atom_type_scat_dispersion_imag
_atom_type_scat_source
C C 0.0033 0.0016 'International Tables Vol C Tables 4.2.6.8 and 6.1.1.4'
H H 0.0000 0.0000 'International Tables Vol C Tables 4.2.6.8 and 6.1.1.4'
O O 0.0106 0.0060 'International Tables Vol C Tables 4.2.6.8 and 6.1.1.4'
Si Si 0.0817 0.0704 'International Tables Vol C Tables 4.2.6.8 and 6.1.1.4'

loop_
_geom_angle_atom_site_label_1
_geom_angle_atom_site_label_2
_geom_angle_atom_site_label_3
_geom_angle
O1C Si1C C24C 109.0(12)
O1C Si1C C26C 110.9(12)
C24C Si1C C26C 111.2(13)
O1C Si1C C25C 106.7(11)
C24C Si1C C25C 109.8(13)
C26C Si1C C25C 109.2(12)
O1D Si1D C24D 110.9(10)
O1D Si1D C26D 105.6(10)
C24D Si1D C26D 111.7(11)
O1D Si1D C25D 109.4(11)
C24D Si1D C25D 108.4(13)
C26D Si1D C25D 110.9(12)
O1B Si1B C26B 105.7(10)
O1B Si1B C24B 108.4(10)
C26B Si1B C24B 111.2(12)
O1B Si1B C25B 108.7(12)
C26B Si1B C25B 112.6(13)
C24B Si1B C25B 110.0(14)
O1A Si1A C26A 108.7(14)
O1A Si1A C24A 111.1(12)
C26A Si1A C24A 110.6(15)
O1A Si1A C25A 111.2(11)
C26A Si1A C25A 105.2(15)
C24A Si1A C25A 109.8(13)
C8B O1B Si1B 124.2(16)
C23D O3D H3D 109.5
C21D O2D H2D 109.5
C8A O1A Si1A 131.0(17)
C23A O3A H3A 109.5
C23C O3C H3C 109.5
C8D O1D Si1D 125.7(17)
C8C O1C Si1C 133.3(18)
C21C O2C H2C 109.5
C21A O2A H2A 109.5
C8C C14C C15C 123(2)
C8C C14C C13C 117(2)
C15C C14C C13C 104(2)
C8C C14C H14C 103.5
C15C C14C H14C 103.5
C13C C14C H14C 103.5
H1SA O1S H1SB 109.5
C21B O2B H2B 109.5
C23B O3B H3B 109.5
C8A C14A C13A 118(2)
C8A C14A C15A 116(2)
C13A C14A C15A 104(2)
C8A C14A H14A 105.8
C13A C14A H14A 105.8
C15A C14A H14A 105.8
C12A C13A C18A 114(2)
C12A C13A C14A 103(2)
C18A C13A C14A 109(2)
C12A C13A C17A 118(2)
C18A C13A C17A 113(2)
C14A C13A C17A 97(2)
C14D C13D C12D 107(2)
C14D C13D C18D 113(2)
C12D C13D C18D 107(2)
C14D C13D C17D 97.0(18)
C12D C13D C17D 118.5(19)
C18D C13D C17D 113.6(19)
C20D C17D C13D 115.7(18)
C20D C17D C16D 111.9(19)
C13D C17D C16D 104.5(18)
C20D C17D H17D 108.2
C13D C17D H17D 108.2
C16D C17D H17D 108.2
O3D C23D C22D 108(2)
O3D C23D H23C 110.0
C22D C23D H23C 110.0
O3D C23D H23D 110.0
C22D C23D H23D 110.0
H23C C23D H23D 108.4
O2B C21B C20B 115(2)
O2B C21B H21E 108.5
C20B C21B H21E 108.5
O2B C21B H21F 108.5
C20B C21B H21F 108.5
H21E C21B H21F 107.5
C9C C11C C12C 112(2)
C9C C11C H11A 109.3
C12C C11C H11A 109.3
C9C C11C H11B 109.3
C12C C11C H11B 109.3
H11A C11C H11B 108.0
O2A C21A C20A 110.3(19)
O2A C21A H21G 109.6
C20A C21A H21G 109.6
O2A C21A H21H 109.6
C20A C21A H21H 109.6
H21G C21A H21H 108.1
C18C C13C C17C 112(2)
C18C C13C C12C 113(2)
C17C C13C C12C 115(2)
C18C C13C C14C 109(2)
C17C C13C C14C 99.3(19)
C12C C13C C14C 107(2)
O3C C23C C22C 108.3(17)
O3C C23C H23A 110.0
C22C C23C H23A 110.0
O3C C23C H23B 110.0
C22C C23C H23B 110.0
H23A C23C H23B 108.4
C13D C12D C11D 111(2)
C13D C12D H12C 109.5
C11D C12D H12C 109.5
C13D C12D H12D 109.5
C11D C12D H12D 109.5
H12C C12D H12D 108.1
C16D C15D C14D 104(2)
C16D C15D H15C 111.0
C14D C15D H15C 111.0
C16D C15D H15D 111.0
C14D C15D H15D 111.0
H15C C15D H15D 109.0
C13D C14D C15D 105(2)
C13D C14D C8D 119(2)
C15D C14D C8D 116(2)
C13D C14D H14D 105.3
C15D C14D H14D 105.3
C8D C14D H14D 105.3
C13C C17C C16C 103(2)
C13C C17C C20C 117(2)
C16C C17C C20C 112(2)
C13C C17C H17C 108.2
C16C C17C H17C 108.2
C20C C17C H17C 108.2
C15D C16D C17D 106(2)
C15D C16D H16C 110.6
C17D C16D H16C 110.6
C15D C16D H16D 110.6
C17D C16D H16D 110.6
H16C C16D H16D 108.7
C14C C15C C16C 103(2)
C14C C15C H15A 111.2
C16C C15C H15A 111.2
C14C C15C H15B 111.2
C16C C15C H15B 111.2
H15A C15C H15B 109.1
C13A C18A H18J 109.5
C13A C18A H18K 109.5
H18J C18A H18K 109.5
C13A C18A H18L 109.5
H18J C18A H18L 109.5
H18K C18A H18L 109.5
C13B C17B C20B 120(2)
C13B C17B C16B 103(2)
C20B C17B C16B 110(2)
C13B C17B H17B 107.7
C20B C17B H17B 107.7
C16B C17B H17B 107.7
C16A C17A C20A 111(2)
C16A C17A C13A 107(2)
C20A C17A C13A 115(2)
C16A C17A H17A 107.7
C20A C17A H17A 107.7
C13A C17A H17A 107.7
C20A C22A C23A 109(2)
C20A C22A H22G 110.0
C23A C22A H22G 110.0
C20A C22A H22H 110.0
C23A C22A H22H 110.0
H22G C22A H22H 108.3
O1C C8C C14C 111(2)
O1C C8C C9C 111(2)
C14C C8C C9C 111(2)
O1C C8C H8C 108.2
C14C C8C H8C 108.2
C9C C8C H8C 108.2
C22D C20D C17D 108.0(19)
C22D C20D C21D 109.9(19)
C17D C20D C21D 109.8(19)
C22D C20D H20D 109.7
C17D C20D H20D 109.7
C21D C20D H20D 109.7
C18B C13B C17B 113(2)
C18B C13B C14B 114(2)
C17B C13B C14B 98(2)
C18B C13B C12B 109(2)
C17B C13B C12B 117(2)
C14B C13B C12B 106(2)
C23C C22C C20C 111.8(18)
C23C C22C H22A 109.3
C20C C22C H22A 109.3
C23C C22C H22B 109.3
C20C C22C H22B 109.3
H22A C22C H22B 107.9
C17C C16C C15C 109.1(19)
C17C C16C H16A 109.9
C15C C16C H16A 109.9
C17C C16C H16B 109.9
C15C C16C H16B 109.9
H16A C16C H16B 108.3
C11A C9A C8A 108(3)
C11A C9A H9AA 110.0
C8A C9A H9AA 110.0
C11A C9A H9AB 110.0
C8A C9A H9AB 110.0
H9AA C9A H9AB 108.4
O1B C8B C14B 114(2)
O1B C8B C9B 108(2)
C14B C8B C9B 108.5(19)
O1B C8B H8B 108.6
C14B C8B H8B 108.6
C9B C8B H8B 108.6
C21C C20C C17C 116(2)
C21C C20C C22C 110(2)
C17C C20C C22C 112(2)
C21C C20C H20C 106.1
C17C C20C H20C 106.1
C22C C20C H20C 106.1
C13C C18C H18A 109.5
C13C C18C H18B 109.5
H18A C18C H18B 109.5
C13C C18C H18C 109.5
H18A C18C H18C 109.5
H18B C18C H18C 109.5
C8B C14B C15B 116(2)
C8B C14B C13B 118(2)
C15B C14B C13B 105(2)
C8B C14B H14B 105.6
C15B C14B H14B 105.6
C13B C14B H14B 105.6
C11C C12C C13C 109(2)
C11C C12C H12A 109.8
C13C C12C H12A 109.8
C11C C12C H12B 109.8
C13C C12C H12B 109.8
H12A C12C H12B 108.3
O3A C23A C22A 112(2)
O3A C23A H23G 109.2
C22A C23A H23G 109.2
O3A C23A H23H 109.2
C22A C23A H23H 109.2
H23G C23A H23H 107.9
C8C C9C C11C 112(2)
C8C C9C H9CA 109.2
C11C C9C H9CA 109.2
C8C C9C H9CB 109.2
C11C C9C H9CB 109.2
H9CA C9C H9CB 107.9
C27B C26B C28B 111(2)
C27B C26B C29B 107(2)
C28B C26B C29B 104(2)
C27B C26B Si1B 111.6(19)
C28B C26B Si1B 113.1(17)
C29B C26B Si1B 109.3(17)
C13A C12A C11A 110(2)
C13A C12A H12G 109.7
C11A C12A H12G 109.7
C13A C12A H12H 109.7
C11A C12A H12H 109.7
H12G C12A H12H 108.2
C11B C9B C8B 113(2)
C11B C9B H9BA 109.1
C8B C9B H9BA 109.1
C11B C9B H9BB 109.1
C8B C9B H9BB 109.1
H9BA C9B H9BB 107.8
C26B C29B H29G 109.5
C26B C29B H29H 109.5
H29G C29B H29H 109.5
C26B C29B H29I 109.5
H29G C29B H29I 109.5
H29H C29B H29I 109.5
O1D C8D C9D 110(2)
O1D C8D C14D 109(2)
C9D C8D C14D 109(2)
O1D C8D H8D 110.0
C9D C8D H8D 110.0
C14D C8D H8D 110.0
C13B C18B H18G 109.5
C13B C18B H18H 109.5
H18G C18B H18H 109.5
C13B C18B H18I 109.5
H18G C18B H18I 109.5
H18H C18B H18I 109.5
C21A C20A C17A 117(2)
C21A C20A C22A 105.2(19)
C17A C20A C22A 112(2)
C21A C20A H20A 107.4
C17A C20A H20A 107.4
C22A C20A H20A 107.4
C14B C15B C16B 102(2)
C14B C15B H15E 111.5
C16B C15B H15E 111.5
C14B C15B H15F 111.5
C16B C15B H15F 111.5
H15E C15B H15F 109.3
C26D C29D H29D 109.5
C26D C29D H29E 109.5
H29D C29D H29E 109.5
C26D C29D H29F 109.5
H29D C29D H29F 109.5
H29E C29D H29F 109.5
O2C C21C C20C 112.1(19)
O2C C21C H21A 109.2
C20C C21C H21A 109.2
O2C C21C H21B 109.2
C20C C21C H21B 109.2
H21A C21C H21B 107.9
C23B C22B C20B 109(2)
C23B C22B H22E 109.9
C20B C22B H22E 109.9
C23B C22B H22F 109.9
C20B C22B H22F 109.9
H22E C22B H22F 108.3
C16A C15A C14A 103(2)
C16A C15A H15G 111.2
C14A C15A H15G 111.2
C16A C15A H15H 111.2
C14A C15A H15H 111.2
H15G C15A H15H 109.1
Si1A C24A H24J 109.5
Si1A C24A H24K 109.5
H24J C24A H24K 109.5
Si1A C24A H24L 109.5
H24J C24A H24L 109.5
H24K C24A H24L 109.5
C17B C20B C21B 106(2)
C17B C20B C22B 112(2)
C21B C20B C22B 111(2)
C17B C20B H20B 109.2
C21B C20B H20B 109.2
C22B C20B H20B 109.2
C28D C26D C27D 112(2)
C28D C26D C29D 107.6(19)
C27D C26D C29D 104(2)
C28D C26D Si1D 110.8(17)
C27D C26D Si1D 110.4(16)
C29D C26D Si1D 111.0(16)
C12B C11B C9B 114(2)
C12B C11B H11E 108.7
C9B C11B H11E 108.7
C12B C11B H11F 108.7
C9B C11B H11F 108.7
H11E C11B H11F 107.6
C26C C29C H29A 109.5
C26C C29C H29B 109.5
H29A C29C H29B 109.5
C26C C29C H29C 109.5
H29A C29C H29C 109.5
H29B C29C H29C 109.5
C26C C28C H28A 109.5
C26C C28C H28B 109.5
H28A C28C H28B 109.5
C26C C28C H28C 109.5
H28A C28C H28C 109.5
H28B C28C H28C 109.5
C20D C22D C23D 113(2)
C20D C22D H22C 109.1
C23D C22D H22C 109.1
C20D C22D H22D 109.1
C23D C22D H22D 109.1
H22C C22D H22D 107.8
C9D C11D C12D 115(2)
C9D C11D H11C 108.6
C12D C11D H11C 108.6
C9D C11D H11D 108.6
C12D C11D H11D 108.6
H11C C11D H11D 107.5
O2D C21D C20D 109(2)
O2D C21D H21C 109.8
C20D C21D H21C 109.8
O2D C21D H21D 109.8
C20D C21D H21D 109.8
H21C C21D H21D 108.2
C11B C12B C13B 110(2)
C11B C12B H12E 109.7
C13B C12B H12E 109.7
C11B C12B H12F 109.7
C13B C12B H12F 109.7
H12E C12B H12F 108.2
O1A C8A C14A 115(2)
O1A C8A C9A 113(2)
C14A C8A C9A 107(2)
O1A C8A H8A 107.0
C14A C8A H8A 107.0
C9A C8A H8A 107.0
Si1D C24D H24D 109.5
Si1D C24D H24E 109.5
H24D C24D H24E 109.5
Si1D C24D H24F 109.5
H24D C24D H24F 109.5
H24E C24D H24F 109.5
C9A C11A C12A 116(3)
C9A C11A H11G 108.3
C12A C11A H11G 108.3
C9A C11A H11H 108.3
C12A C11A H11H 108.3
H11G C11A H11H 107.4
C26C C27C H27A 109.5
C26C C27C H27B 109.5
H27A C27C H27B 109.5
C26C C27C H27C 109.5
H27A C27C H27C 109.5
H27B C27C H27C 109.5
C11D C9D C8D 111(2)
C11D C9D H9DA 109.5
C8D C9D H9DA 109.5
C11D C9D H9DB 109.5
C8D C9D H9DB 109.5
H9DA C9D H9DB 108.1
O3B C23B C22B 109(2)
O3B C23B H23E 109.8
C22B C23B H23E 109.8
O3B C23B H23F 109.8
C22B C23B H23F 109.8
H23E C23B H23F 108.2
C13D C18D H18D 109.5
C13D C18D H18E 109.5
H18D C18D H18E 109.5
C13D C18D H18F 109.5
H18D C18D H18F 109.5
H18E C18D H18F 109.5
Si1B C24B H24G 109.5
Si1B C24B H24H 109.5
H24G C24B H24H 109.5
Si1B C24B H24I 109.5
H24G C24B H24I 109.5
H24H C24B H24I 109.5
C15A C16A C17A 106(2)
C15A C16A H16G 110.5
C17A C16A H16G 110.5
C15A C16A H16H 110.5
C17A C16A H16H 110.5
H16G C16A H16H 108.7
C15B C16B C17B 106(2)
C15B C16B H16E 110.5
C17B C16B H16E 110.5
C15B C16B H16F 110.5
C17B C16B H16F 110.5
H16E C16B H16F 108.7
C26D C28D H28D 109.5
C26D C28D H28E 109.5
H28D C28D H28E 109.5
C26D C28D H28F 109.5
H28D C28D H28F 109.5
H28E C28D H28F 109.5
C26D C27D H27D 109.5
C26D C27D H27E 109.5
H27D C27D H27E 109.5
C26D C27D H27F 109.5
H27D C27D H27F 109.5
H27E C27D H27F 109.5
Si1D C25D H25D 109.5
Si1D C25D H25E 109.5
H25D C25D H25E 109.5
Si1D C25D H25F 109.5
H25D C25D H25F 109.5
H25E C25D H25F 109.5
C28C C26C C27C 113(2)
C28C C26C C29C 110(2)
C27C C26C C29C 104(2)
C28C C26C Si1C 112(2)
C27C C26C Si1C 108.4(19)
C29C C26C Si1C 109.4(18)
Si1C C24C H24A 109.5
Si1C C24C H24B 109.5
H24A C24C H24B 109.5
Si1C C24C H24C 109.5
H24A C24C H24C 109.5
H24B C24C H24C 109.5
C26A C27A H27J 109.5
C26A C27A H27K 109.5
H27J C27A H27K 109.5
C26A C27A H27L 109.5
H27J C27A H27L 109.5
H27K C27A H27L 109.5
C26B C28B H28G 109.5
C26B C28B H28H 109.5
H28G C28B H28H 109.5
C26B C28B H28I 109.5
H28G C28B H28I 109.5
H28H C28B H28I 109.5
Si1C C25C H25A 109.5
Si1C C25C H25B 109.5
H25A C25C H25B 109.5
Si1C C25C H25C 109.5
H25A C25C H25C 109.5
H25B C25C H25C 109.5
C26B C27B H27G 109.5
C26B C27B H27H 109.5
H27G C27B H27H 109.5
C26B C27B H27I 109.5
H27G C27B H27I 109.5
H27H C27B H27I 109.5
C26A C29A H29J 109.5
C26A C29A H29K 109.5
H29J C29A H29K 109.5
C26A C29A H29L 109.5
H29J C29A H29L 109.5
H29K C29A H29L 109.5
Si1B C25B H25G 109.5
Si1B C25B H25H 109.5
H25G C25B H25H 109.5
Si1B C25B H25I 109.5
H25G C25B H25I 109.5
H25H C25B H25I 109.5
Si1A C25A H25J 109.5
Si1A C25A H25K 109.5
H25J C25A H25K 109.5
Si1A C25A H25L 109.5
H25J C25A H25L 109.5
H25K C25A H25L 109.5
C27A C26A C29A 121(3)
C27A C26A C28A 120(3)
C29A C26A C28A 102(3)
C27A C26A Si1A 103(2)
C29A C26A Si1A 105(2)
C28A C26A Si1A 104(3)
C26A C28A H28J 109.5
C26A C28A H28K 109.5
H28J C28A H28K 109.5
C26A C28A H28L 109.5
H28J C28A H28L 109.5
H28K C28A H28L 109.5

loop_
_geom_bond_atom_site_label_1
_geom_bond_atom_site_label_2
_geom_bond_distance
Si1C O1C 1.622(19)
Si1C C24C 1.84(3)
Si1C C26C 1.85(3)
Si1C C25C 1.94(3)
Si1D O1D 1.679(18)
Si1D C24D 1.82(3)
Si1D C26D 1.87(2)
Si1D C25D 1.87(3)
Si1B O1B 1.627(17)
Si1B C26B 1.86(2)
Si1B C24B 1.88(3)
Si1B C25B 1.89(3)
Si1A O1A 1.586(18)
Si1A C26A 1.84(4)
Si1A C24A 1.91(3)
Si1A C25A 1.98(3)
O1B C8B 1.43(3)
O3D C23D 1.45(3)
O3D H3D 0.8400
O2D C21D 1.42(3)
O2D H2D 0.8400
O1A C8A 1.37(3)
O3A C23A 1.42(3)
O3A H3A 0.8400
O3C C23C 1.42(2)
O3C H3C 0.8400
O1D C8D 1.44(3)
O1C C8C 1.43(3)
O2C C21C 1.43(3)
O2C H2C 0.8400
O2A C21A 1.47(3)
O2A H2A 0.8400
C14C C8C 1.48(3)
C14C C15C 1.52(3)
C14C C13C 1.61(3)
C14C H14C 1.0000
O1S H1SA 0.8699
O1S H1SB 0.8687
O2B C21B 1.39(3)
O2B H2B 0.8400
O3B C23B 1.48(3)
O3B H3B 0.8400
C14A C8A 1.51(3)
C14A C13A 1.54(4)
C14A C15A 1.58(3)
C14A H14A 1.0000
C13A C12A 1.48(3)
C13A C18A 1.50(3)
C13A C17A 1.55(3)
C13D C14D 1.52(4)
C13D C12D 1.54(3)
C13D C18D 1.55(3)
C13D C17D 1.57(3)
C17D C20D 1.56(3)
C17D C16D 1.57(3)
C17D H17D 1.0000
C23D C22D 1.57(4)
C23D H23C 0.9900
C23D H23D 0.9900
C21B C20B 1.56(4)
C21B H21E 0.9900
C21B H21F 0.9900
C11C C9C 1.55(3)
C11C C12C 1.57(3)
C11C H11A 0.9900
C11C H11B 0.9900
C21A C20A 1.54(3)
C21A H21G 0.9900
C21A H21H 0.9900
C13C C18C 1.52(3)
C13C C17C 1.54(3)
C13C C12C 1.58(3)
C23C C22C 1.53(3)
C23C H23A 0.9900
C23C H23B 0.9900
C12D C11D 1.56(3)
C12D H12C 0.9900
C12D H12D 0.9900
C15D C16D 1.51(3)
C15D C14D 1.54(3)
C15D H15C 0.9900
C15D H15D 0.9900
C14D C8D 1.56(4)
C14D H14D 1.0000
C17C C16C 1.54(3)
C17C C20C 1.55(4)
C17C H17C 1.0000
C16D H16C 0.9900
C16D H16D 0.9900
C15C C16C 1.55(3)
C15C H15A 0.9900
C15C H15B 0.9900
C18A H18J 0.9800
C18A H18K 0.9800
C18A H18L 0.9800
C17B C13B 1.51(4)
C17B C20B 1.53(4)
C17B C16B 1.61(4)
C17B H17B 1.0000
C17A C16A 1.53(3)
C17A C20A 1.55(3)
C17A H17A 1.0000
C22A C20A 1.55(3)
C22A C23A 1.56(4)
C22A H22G 0.9900
C22A H22H 0.9900
C8C C9C 1.53(4)
C8C H8C 1.0000
C20D C22D 1.52(3)
C20D C21D 1.61(3)
C20D H20D 1.0000
C13B C18B 1.51(4)
C13B C14B 1.58(4)
C13B C12B 1.62(4)
C22C C20C 1.55(3)
C22C H22A 0.9900
C22C H22B 0.9900
C16C H16A 0.9900
C16C H16B 0.9900
C9A C11A 1.46(4)
C9A C8A 1.54(4)
C9A H9AA 0.9900
C9A H9AB 0.9900
C8B C14B 1.51(3)
C8B C9B 1.54(3)
C8B H8B 1.0000
C20C C21C 1.53(4)
C20C H20C 1.0000
C18C H18A 0.9800
C18C H18B 0.9800
C18C H18C 0.9800
C14B C15B 1.52(3)
C14B H14B 1.0000
C12C H12A 0.9900
C12C H12B 0.9900
C23A H23G 0.9900
C23A H23H 0.9900
C9C H9CA 0.9900
C9C H9CB 0.9900
C26B C27B 1.50(3)
C26B C28B 1.53(3)
C26B C29B 1.55(4)
C12A C11A 1.55(4)
C12A H12G 0.9900
C12A H12H 0.9900
C9B C11B 1.53(4)
C9B H9BA 0.9900
C9B H9BB 0.9900
C29B H29G 0.9800
C29B H29H 0.9800
C29B H29I 0.9800
C8D C9D 1.55(4)
C8D H8D 1.0000
C18B H18G 0.9800
C18B H18H 0.9800
C18B H18I 0.9800
C20A H20A 1.0000
C15B C16B 1.56(3)
C15B H15E 0.9900
C15B H15F 0.9900
C29D C26D 1.55(3)
C29D H29D 0.9800
C29D H29E 0.9800
C29D H29F 0.9800
C21C H21A 0.9900
C21C H21B 0.9900
C22B C23B 1.52(3)
C22B C20B 1.56(3)
C22B H22E 0.9900
C22B H22F 0.9900
C15A C16A 1.51(3)
C15A H15G 0.9900
C15A H15H 0.9900
C24A H24J 0.9800
C24A H24K 0.9800
C24A H24L 0.9800
C20B H20B 1.0000
C26D C28D 1.49(3)
C26D C27D 1.54(3)
C11B C12B 1.52(3)
C11B H11E 0.9900
C11B H11F 0.9900
C29C C26C 1.55(4)
C29C H29A 0.9800
C29C H29B 0.9800
C29C H29C 0.9800
C28C C26C 1.49(4)
C28C H28A 0.9800
C28C H28B 0.9800
C28C H28C 0.9800
C22D H22C 0.9900
C22D H22D 0.9900
C11D C9D 1.54(3)
C11D H11C 0.9900
C11D H11D 0.9900
C21D H21C 0.9900
C21D H21D 0.9900
C12B H12E 0.9900
C12B H12F 0.9900
C8A H8A 1.0000
C24D H24D 0.9800
C24D H24E 0.9800
C24D H24F 0.9800
C11A H11G 0.9900
C11A H11H 0.9900
C27C C26C 1.55(4)
C27C H27A 0.9800
C27C H27B 0.9800
C27C H27C 0.9800
C9D H9DA 0.9900
C9D H9DB 0.9900
C23B H23E 0.9900
C23B H23F 0.9900
C18D H18D 0.9800
C18D H18E 0.9800
C18D H18F 0.9800
C24B H24G 0.9800
C24B H24H 0.9800
C24B H24I 0.9800
C16A H16G 0.9900
C16A H16H 0.9900
C16B H16E 0.9900
C16B H16F 0.9900
C28D H28D 0.9800
C28D H28E 0.9800
C28D H28F 0.9800
C27D H27D 0.9800
C27D H27E 0.9800
C27D H27F 0.9800
C25D H25D 0.9800
C25D H25E 0.9800
C25D H25F 0.9800
C24C H24A 0.9800
C24C H24B 0.9800
C24C H24C 0.9800
C27A C26A 1.54(4)
C27A H27J 0.9800
C27A H27K 0.9800
C27A H27L 0.9800
C28B H28G 0.9800
C28B H28H 0.9800
C28B H28I 0.9800
C25C H25A 0.9800
C25C H25B 0.9800
C25C H25C 0.9800
C27B H27G 0.9800
C27B H27H 0.9800
C27B H27I 0.9800
C29A C26A 1.61(4)
C29A H29J 0.9800
C29A H29K 0.9800
C29A H29L 0.9800
C25B H25G 0.9800
C25B H25H 0.9800
C25B H25I 0.9800
C25A H25J 0.9800
C25A H25K 0.9800
C25A H25L 0.9800
C26A C28A 1.62(5)
C28A H28J 0.9800
C28A H28K 0.9800
C28A H28L 0.9800

loop_
_geom_hbond_atom_site_label_D
_geom_hbond_atom_site_label_H
_geom_hbond_atom_site_label_A
_geom_hbond_distance_DH
_geom_hbond_distance_HA
_geom_hbond_distance_DA
_geom_hbond_angle_DHA
_geom_hbond_site_symmetry_A
O3D H3D O2A 0.84 1.97 2.78(2) 162.2 1_455
O3A H3A O3C 0.84 2.16 2.81(2) 134.0 1_456
O3C H3C O3A 0.84 2.15 2.81(2) 135.6 1_654
O2A H2A O3D 0.84 2.01 2.78(2) 152.5 1_655
O1S H1SB O3B 0.87 1.99 2.67(3) 133.9 1_455
O2B H2B O2A 0.84 2.14 2.71(2) 124.8 .
O1S H1SA O2D 0.87 2.50 2.73(3) 96.1 .

loop_
_geom_torsion_atom_site_label_1
_geom_torsion_atom_site_label_2
_geom_torsion_atom_site_label_3
_geom_torsion_atom_site_label_4
_geom_torsion
C26B Si1B O1B C8B 174.1(18)
C24B Si1B O1B C8B 55(2)
C25B Si1B O1B C8B -65(2)
C26A Si1A O1A C8A 160(2)
C24A Si1A O1A C8A 38(2)
C25A Si1A O1A C8A -85(2)
C24D Si1D O1D C8D 38(2)
C26D Si1D O1D C8D 158.8(19)
C25D Si1D O1D C8D -82(2)
C24C Si1C O1C C8C 108(2)
C26C Si1C O1C C8C -129(2)
C25C Si1C O1C C8C -10(3)
C8A C14A C13A C12A -61(3)
C15A C14A C13A C12A 169(2)
C8A C14A C13A C18A 61(3)
C15A C14A C13A C18A -70(3)
C8A C14A C13A C17A 178(2)
C15A C14A C13A C17A 48(2)
C14D C13D C17D C20D -165.1(19)
C12D C13D C17D C20D 81(3)
C18D C13D C17D C20D -46(3)
C14D C13D C17D C16D -42(2)
C12D C13D C17D C16D -155(2)
C18D C13D C17D C16D 78(2)
C8C C14C C13C C18C 68(3)
C15C C14C C13C C18C -71(2)
C8C C14C C13C C17C -174(2)
C15C C14C C13C C17C 47(2)
C8C C14C C13C C12C -55(3)
C15C C14C C13C C12C 166.5(19)
C14D C13D C12D C11D 53(3)
C18D C13D C12D C11D -69(3)
C17D C13D C12D C11D 161(2)
C12D C13D C14D C15D 171.6(19)
C18D C13D C14D C15D -71(2)
C17D C13D C14D C15D 49(2)
C12D C13D C14D C8D -57(3)
C18D C13D C14D C8D 61(3)
C17D C13D C14D C8D -179(2)
C16D C15D C14D C13D -38(3)
C16D C15D C14D C8D -171(2)
C18C C13C C17C C16C 74(3)
C12C C13C C17C C16C -154(2)
C14C C13C C17C C16C -41(2)
C18C C13C C17C C20C -49(3)
C12C C13C C17C C20C 83(3)
C14C C13C C17C C20C -164(2)
C14D C15D C16D C17D 10(3)
C20D C17D C16D C15D 146.0(19)
C13D C17D C16D C15D 20(2)
C8C C14C C15C C16C -168(2)
C13C C14C C15C C16C -32(2)
C12A C13A C17A C16A -148(3)
C18A C13A C17A C16A 74(3)
C14A C13A C17A C16A -40(3)
C12A C13A C17A C20A 88(3)
C18A C13A C17A C20A -50(3)
C14A C13A C17A C20A -164(2)
Si1C O1C C8C C14C -139(2)
Si1C O1C C8C C9C 98(3)
C15C C14C C8C O1C 60(3)
C13C C14C C8C O1C -70(3)
C15C C14C C8C C9C -177(2)
C13C C14C C8C C9C 53(3)
C13D C17D C20D C22D -179.0(19)
C16D C17D C20D C22D 61(2)
C13D C17D C20D C21D -59(2)
C16D C17D C20D C21D -178.7(18)
C20B C17B C13B C18B -47(3)
C16B C17B C13B C18B 75(3)
C20B C17B C13B C14B -167(2)
C16B C17B C13B C14B -45(2)
C20B C17B C13B C12B 81(3)
C16B C17B C13B C12B -156(2)
O3C C23C C22C C20C -171(2)
C13C C17C C16C C15C 23(3)
C20C C17C C16C C15C 150(2)
C14C C15C C16C C17C 7(3)
Si1B O1B C8B C14B -132.1(19)
Si1B O1B C8B C9B 107(2)
C13C C17C C20C C21C -52(3)
C16C C17C C20C C21C -170(2)
C13C C17C C20C C22C -179(2)
C16C C17C C20C C22C 62(3)
C23C C22C C20C C21C 79(3)
C23C C22C C20C C17C -150(2)
O1B C8B C14B C15B 61(3)
C9B C8B C14B C15B -179(2)
O1B C8B C14B C13B -65(3)
C9B C8B C14B C13B 56(3)
C18B C13B C14B C8B 64(3)
C17B C13B C14B C8B -177(2)
C12B C13B C14B C8B -56(3)
C18B C13B C14B C15B -68(3)
C17B C13B C14B C15B 52(2)
C12B C13B C14B C15B 173(2)
C9C C11C C12C C13C -60(3)
C18C C13C C12C C11C -65(3)
C17C C13C C12C C11C 164(2)
C14C C13C C12C C11C 55(2)
C20A C22A C23A O3A -176(2)
O1C C8C C9C C11C 71(3)
C14C C8C C9C C11C -52(3)
C12C C11C C9C C8C 57(3)
O1B Si1B C26B C27B 173.1(18)
C24B Si1B C26B C27B -69(2)
C25B Si1B C26B C27B 55(2)
O1B Si1B C26B C28B -60(2)
C24B Si1B C26B C28B 57(2)
C25B Si1B C26B C28B -179(2)
O1B Si1B C26B C29B 55.2(19)
C24B Si1B C26B C29B 172.6(17)
C25B Si1B C26B C29B -63(2)
C18A C13A C12A C11A -62(3)
C14A C13A C12A C11A 56(3)
C17A C13A C12A C11A 161(2)
O1B C8B C9B C11B 73(2)
C14B C8B C9B C11B -52(3)
Si1D O1D C8D C9D 103(2)
Si1D O1D C8D C14D -138.8(19)
C13D C14D C8D O1D -65(3)
C15D C14D C8D O1D 62(3)
C13D C14D C8D C9D 55(3)
C15D C14D C8D C9D -179(2)
O2A C21A C20A C17A -59(2)
O2A C21A C20A C22A 66(2)
C16A C17A C20A C21A -179(2)
C13A C17A C20A C21A -56(3)
C16A C17A C20A C22A 60(3)
C13A C17A C20A C22A -178(2)
C23A C22A C20A C21A 91(2)
C23A C22A C20A C17A -141(2)
C8B C14B C15B C16B -168(2)
C13B C14B C15B C16B -36(3)
C17C C20C C21C O2C -64(3)
C22C C20C C21C O2C 65(3)
C8A C14A C15A C16A -171(2)
C13A C14A C15A C16A -40(3)
C13B C17B C20B C21B -67(3)
C16B C17B C20B C21B 174(2)
C13B C17B C20B C22B 172(2)
C16B C17B C20B C22B 53(3)
O2B C21B C20B C17B -61(3)
O2B C21B C20B C22B 61(3)
C23B C22B C20B C17B -175(2)
C23B C22B C20B C21B 67(3)
O1D Si1D C26D C28D 170.6(17)
C24D Si1D C26D C28D -68.8(19)
C25D Si1D C26D C28D 52(2)
O1D Si1D C26D C27D -64.2(19)
C24D Si1D C26D C27D 56(2)
C25D Si1D C26D C27D 177.5(18)
O1D Si1D C26D C29D 51.1(18)
C24D Si1D C26D C29D 171.7(16)
C25D Si1D C26D C29D -67(2)
C8B C9B C11B C12B 56(3)
C17D C20D C22D C23D -176(2)
C21D C20D C22D C23D 65(3)
O3D C23D C22D C20D 168(2)
C13D C12D C11D C9D -56(3)
C22D C20D C21D O2D 64(3)
C17D C20D C21D O2D -54(2)
C9B C11B C12B C13B -57(3)
C18B C13B C12B C11B -70(3)
C17B C13B C12B C11B 160(2)
C14B C13B C12B C11B 53(3)
Si1A O1A C8A C14A -137(2)
Si1A O1A C8A C9A 99(3)
C13A C14A C8A O1A -68(3)
C15A C14A C8A O1A 56(3)
C13A C14A C8A C9A 58(3)
C15A C14A C8A C9A -177(2)
C11A C9A C8A O1A 77(3)
C11A C9A C8A C14A -51(3)
C8A C9A C11A C12A 57(3)
C13A C12A C11A C9A -63(4)
C12D C11D C9D C8D 54(3)
O1D C8D C9D C11D 70(3)
C14D C8D C9D C11D -49(3)
C20B C22B C23B O3B 168.9(19)
C14A C15A C16A C17A 13(3)
C20A C17A C16A C15A 144(2)
C13A C17A C16A C15A 17(3)
C14B C15B C16B C17B 7(3)
C13B C17B C16B C15B 25(3)
C20B C17B C16B C15B 154(2)
O1C Si1C C26C C28C 177(2)
C24C Si1C C26C C28C -61(2)
C25C Si1C C26C C28C 60(2)
O1C Si1C C26C C27C -58(2)
C24C Si1C C26C C27C 64(2)
C25C Si1C C26C C27C -175.2(19)
O1C Si1C C26C C29C 55(2)
C24C Si1C C26C C29C 176.4(19)
C25C Si1C C26C C29C -62(2)
O1A Si1A C26A C27A -63(3)
C24A Si1A C26A C27A 59(3)
C25A Si1A C26A C27A 178(2)
O1A Si1A C26A C29A 170(2)
C24A Si1A C26A C29A -68(3)
C25A Si1A C26A C29A 51(3)
O1A Si1A C26A C28A 64(3)
C24A Si1A C26A C28A -174(2)
C25A Si1A C26A C28A -56(3)
